data_2311135
loop_
_publ_author_name
'Akkurt, Mehmet'
'Kennedy, Alan R.'
'Mohamed, Shaaban Kamel'
'Younes, Sabry H. H.'
'Miller, Gary J.'

_publ_section_title
;
 3-Amino-1-phenyl-1H-benzo[f]chromene-2-carbonitrile.
;
_journal_coeditor_code TK5198
_journal_issue 'Pt 3'
_journal_name_full 'Acta crystallographica. Section E, Structure reports online'
_journal_page_first o401
_journal_paper_doi 10.1107/S1600536813004376
_journal_volume 69
_journal_year 2013
_chemical_formula_iupac 'C20 H14 N2 O'
_chemical_formula_moiety 'C20 H14 N2 O'
_chemical_formula_sum 'C20 H14 N2 O'
_chemical_formula_weight 298.33
_chemical_name_systematic
;
3-Amino-1-phenyl-1<i>H</i>-benzo[<i>f</i>]chromene-2-carbonitrile
;
_space_group_IT_number 4
_space_group_name_Hall 'P 2yb'
_space_group_name_H-M_alt 'P 1 21 1'
_symmetry_cell_setting monoclinic
_symmetry_space_group_name_Hall 'P 2yb'
_symmetry_space_group_name_H-M 'P 1 21 1'
_atom_sites_solution_hydrogens geom
_atom_sites_solution_primary direct
_atom_sites_solution_secondary difmap
_cell_angle_alpha 90
_cell_angle_beta 105.914(9)
_cell_angle_gamma 90
_cell_formula_units_Z 2
_cell_length_a 9.4059(8)
_cell_length_b 6.5009(5)
_cell_length_c 12.4919(10)
_cell_measurement_reflns_used 1797
_cell_measurement_temperature 123(2)
_cell_measurement_theta_max 28.72
_cell_measurement_theta_min 3.13
_cell_volume 734.57(11)
_computing_cell_refinement 'CrysAlis PRO (Oxford Diffraction, 2010)'
_computing_data_collection 'CrysAlis PRO (Oxford Diffraction, 2010)'
_computing_data_reduction 'CrysAlis PRO (Oxford Diffraction, 2010)'
_computing_molecular_graphics 'ORTEP-3 for Windows (Farrugia, 2012)'
_computing_publication_material 'WinGX (Farrugia, 2012) and PLATON (Spek, 2009)'
_computing_structure_refinement 'SHELXL97 (Sheldrick, 2008)'
_computing_structure_solution 'SHELXS97 (Sheldrick, 2008)'
_diffrn_ambient_temperature 123(2)
_diffrn_detector_area_resol_mean 16.0727
_diffrn_measured_fraction_theta_full 0.996
_diffrn_measured_fraction_theta_max 0.887
_diffrn_measurement_device_type 'Oxford Diffraction Xcalibur Eos'
_diffrn_measurement_method '\w scans'
_diffrn_radiation_monochromator graphite
_diffrn_radiation_source 'fine-focus sealed tube'
_diffrn_radiation_type MoK\a
_diffrn_radiation_wavelength 0.71073
_diffrn_reflns_av_R_equivalents 0.0187
_diffrn_reflns_av_sigmaI/netI 0.0494
_diffrn_reflns_limit_h_max 10
_diffrn_reflns_limit_h_min -12
_diffrn_reflns_limit_k_max 8
_diffrn_reflns_limit_k_min -7
_diffrn_reflns_limit_l_max 16
_diffrn_reflns_limit_l_min -16
_diffrn_reflns_number 3674
_diffrn_reflns_reduction_process
;
;
_diffrn_reflns_theta_full 26.00
_diffrn_reflns_theta_max 28.79
_diffrn_reflns_theta_min 3.17
_exptl_absorpt_coefficient_mu 0.085
_exptl_absorpt_correction_T_max 1.000
_exptl_absorpt_correction_T_min 0.955
_exptl_absorpt_correction_type multi-scan
_exptl_absorpt_process_details '(CrysAlis PRO; Oxford Diffraction, 2010)'
_exptl_crystal_colour colourless
_exptl_crystal_density_diffrn 1.349
_exptl_crystal_density_method 'Not Measured'
_exptl_crystal_description rod
_exptl_crystal_F_000 312
_exptl_crystal_size_max 0.300
_exptl_crystal_size_mid 0.120
_exptl_crystal_size_min 0.070
_refine_diff_density_max 0.219
_refine_diff_density_min -0.180
_refine_ls_extinction_method none
_refine_ls_goodness_of_fit_ref 1.058
_refine_ls_hydrogen_treatment mixed
_refine_ls_matrix_type full
_refine_ls_number_parameters 217
_refine_ls_number_reflns 2780
_refine_ls_number_restraints 49
_refine_ls_restrained_S_all 1.049
_refine_ls_R_factor_all 0.0504
_refine_ls_R_factor_gt 0.0421
_refine_ls_shift/su_max 0.001
_refine_ls_shift/su_mean 0.000
_refine_ls_structure_factor_coef Fsqd
_refine_ls_weighting_details 'calc w=1/[\s^2^(Fo^2^)+(0.0342P)^2^+0.0595P] where P=(Fo^2^+2Fc^2^)/3'
_refine_ls_weighting_scheme calc
_refine_ls_wR_factor_gt 0.0847
_refine_ls_wR_factor_ref 0.0907
_reflns_number_gt 2477
_reflns_number_total 2780
_reflns_threshold_expression I>2\s(I)
_cod_data_source_file tk5198sup1.cif
_cod_data_source_block I
_cod_original_sg_symbol_H-M 'P 21'
_cod_database_code 2311135

loop_
_symmetry_equiv_pos_site_id
_symmetry_equiv_pos_as_xyz
1 x,y,z
2 -x,1/2+y,-z

loop_
_atom_site_aniso_label
_atom_site_aniso_U_11
_atom_site_aniso_U_22
_atom_site_aniso_U_33
_atom_site_aniso_U_12
_atom_site_aniso_U_13
_atom_site_aniso_U_23
O1 0.0282(8) 0.0207(8) 0.0215(7) 0.0020(7) 0.0116(6) 0.0011(7)
N1 0.0270(10) 0.0260(12) 0.0227(9) 0.0022(8) 0.0118(8) 0.0002(9)
N2 0.0353(11) 0.0279(11) 0.0302(10) 0.0016(9) 0.0179(9) 0.0030(9)
C1 0.0177(10) 0.0237(12) 0.0151(9) -0.0048(9) 0.0028(8) -0.0008(9)
C2 0.0183(10) 0.0216(11) 0.0169(9) -0.0027(8) 0.0054(8) 0.0008(9)
C3 0.0177(10) 0.0169(11) 0.0179(9) -0.0023(8) 0.0059(7) -0.0017(9)
C4 0.0142(10) 0.0180(11) 0.0161(9) -0.0032(8) 0.0019(7) 0.0004(9)
C5 0.0126(9) 0.0225(11) 0.0178(9) -0.0037(8) 0.0034(8) 0.0000(9)
C6 0.0187(10) 0.0226(11) 0.0209(9) -0.0015(9) 0.0057(8) 0.0018(10)
C7 0.0224(11) 0.0260(13) 0.0292(11) 0.0004(9) 0.0105(9) -0.0024(10)
C8 0.0269(12) 0.0371(15) 0.0207(10) -0.0030(10) 0.0114(9) -0.0025(10)
C9 0.0242(11) 0.0305(13) 0.0192(10) -0.0030(10) 0.0063(8) 0.0029(10)
C10 0.0169(10) 0.0248(12) 0.0164(9) -0.0023(9) 0.0030(8) 0.0003(9)
C11 0.0218(11) 0.0224(12) 0.0178(10) -0.0025(9) 0.0020(8) 0.0026(10)
C12 0.0174(10) 0.0180(11) 0.0217(10) -0.0002(9) 0.0019(8) 0.0013(10)
C13 0.0185(10) 0.0211(12) 0.0152(9) -0.0033(8) 0.0047(8) -0.0034(9)
C14 0.0212(10) 0.0269(12) 0.0131(9) 0.0041(9) 0.0061(8) 0.0011(9)
C15 0.0292(12) 0.0301(13) 0.0238(10) 0.0070(10) 0.0085(9) 0.0055(11)
C16 0.0358(13) 0.0479(16) 0.0227(11) 0.0204(12) 0.0069(10) 0.0096(12)
C17 0.0227(12) 0.073(2) 0.0219(11) 0.0134(13) 0.0033(9) 0.0024(14)
C18 0.0208(11) 0.0592(17) 0.0291(12) -0.0029(12) 0.0046(9) -0.0022(13)
C19 0.0231(11) 0.0346(14) 0.0226(10) -0.0019(10) 0.0044(9) -0.0003(11)
C20 0.0223(10) 0.0235(11) 0.0181(9) 0.0019(9) 0.0077(8) -0.0035(10)

loop_
_atom_site_type_symbol
_atom_site_label
_atom_site_fract_x
_atom_site_fract_y
_atom_site_fract_z
_atom_site_U_iso_or_equiv
_atom_site_thermal_displace_type
_atom_site_calc_flag
_atom_site_refinement_flags
_atom_site_occupancy
O O1 0.91532(15) 0.1653(2) 0.28251(11) 0.0225(4) Uani d . 1.000
N N1 1.0215(2) 0.2373(3) 0.14856(16) 0.0243(6) Uani d . 1.000
N N2 0.9541(2) 0.7742(3) 0.08334(15) 0.0294(6) Uani d . 1.000
C C1 0.9372(2) 0.3114(3) 0.21116(15) 0.0192(6) Uani d . 1.000
C C2 0.8832(2) 0.5038(3) 0.21023(16) 0.0188(6) Uani d . 1.000
C C3 0.7813(2) 0.5686(3) 0.28021(16) 0.0173(6) Uani d . 1.000
C C4 0.7940(2) 0.4143(3) 0.37246(15) 0.0166(6) Uani d . 1.000
C C5 0.7408(2) 0.4592(3) 0.46701(16) 0.0178(6) Uani d . 1.000
C C6 0.6672(2) 0.6459(4) 0.47667(16) 0.0207(6) Uani d . 1.000
C C7 0.6185(2) 0.6844(4) 0.56872(17) 0.0252(7) Uani d . 1.000
C C8 0.6400(2) 0.5410(3) 0.65490(17) 0.0273(7) Uani d . 1.000
C C9 0.7100(2) 0.3578(4) 0.64841(17) 0.0246(7) Uani d . 1.000
C C10 0.7613(2) 0.3129(3) 0.55449(16) 0.0197(6) Uani d . 1.000
C C11 0.8330(2) 0.1247(3) 0.54667(16) 0.0213(6) Uani d . 1.000
C C12 0.8812(2) 0.0815(3) 0.45537(16) 0.0197(6) Uani d . 1.000
C C13 0.8601(2) 0.2280(3) 0.37026(16) 0.0183(6) Uani d . 1.000
C C14 0.6240(2) 0.6022(3) 0.20788(15) 0.0201(6) Uani d U 1.000
C C15 0.5843(2) 0.7921(4) 0.15674(16) 0.0275(7) Uani d U 1.000
C C16 0.4429(3) 0.8218(4) 0.08696(18) 0.0357(8) Uani d U 1.000
C C17 0.3403(3) 0.6645(5) 0.06874(18) 0.0398(9) Uani d U 1.000
C C18 0.3793(3) 0.4760(5) 0.11953(19) 0.0368(8) Uani d U 1.000
C C19 0.5205(2) 0.4453(4) 0.18836(17) 0.0271(7) Uani d U 1.000
C C20 0.9215(2) 0.6514(4) 0.13967(16) 0.0209(6) Uani d . 1.000
H H1N 1.024(3) 0.297(4) 0.084(2) 0.038(7) Uiso d . 1.000
H H2N 1.032(3) 0.104(5) 0.146(2) 0.043(8) Uiso d . 1.000
H H3 0.81820 0.70340 0.31560 0.0210 Uiso c R 1.000
H H6 0.65140 0.74520 0.41880 0.0250 Uiso c R 1.000
H H7 0.56950 0.81030 0.57390 0.0300 Uiso c R 1.000
H H8 0.60620 0.57030 0.71830 0.0330 Uiso c R 1.000
H H9 0.72390 0.26070 0.70720 0.0290 Uiso c R 1.000
H H11 0.84780 0.02730 0.60540 0.0260 Uiso c R 1.000
H H12 0.92820 -0.04580 0.44970 0.0240 Uiso c R 1.000
H H15 0.65400 0.90140 0.16960 0.0330 Uiso c R 1.000
H H16 0.41660 0.95100 0.05160 0.0430 Uiso c R 1.000
H H17 0.24350 0.68570 0.02150 0.0480 Uiso c R 1.000
H H18 0.30910 0.36740 0.10720 0.0440 Uiso c R 1.000
H H19 0.54670 0.31510 0.22260 0.0330 Uiso c R 1.000

loop_
_atom_type_symbol
_atom_type_description
_atom_type_scat_dispersion_real
_atom_type_scat_dispersion_imag
_atom_type_scat_source
C C 0.0033 0.0016 ' International Tables Vol C Tables 4.2.6.8 and 6.1.1.4'
H H 0.0000 0.0000 ' International Tables Vol C Tables 4.2.6.8 and 6.1.1.4'
N N 0.0061 0.0033 ' International Tables Vol C Tables 4.2.6.8 and 6.1.1.4'
O O 0.0106 0.0060 ' International Tables Vol C Tables 4.2.6.8 and 6.1.1.4'

loop_
_geom_angle_atom_site_label_1
_geom_angle_atom_site_label_2
_geom_angle_atom_site_label_3
_geom_angle
_geom_angle_publ_flag
C1 O1 C13 117.88(15) no
H1N N1 H2N 111(2) no
C1 N1 H1N 122.0(17) no
C1 N1 H2N 117.8(18) no
O1 C1 C2 122.03(17) no
O1 C1 N1 110.54(17) no
N1 C1 C2 127.39(19) no
C1 C2 C3 123.11(17) no
C1 C2 C20 118.34(19) no
C3 C2 C20 118.54(18) no
C2 C3 C14 111.16(16) no
C4 C3 C14 114.16(16) no
C2 C3 C4 108.92(16) no
C3 C4 C13 121.06(17) no
C3 C4 C5 121.46(17) no
C5 C4 C13 117.46(17) no
C4 C5 C6 122.21(18) no
C4 C5 C10 119.53(17) no
C6 C5 C10 118.26(18) no
C5 C6 C7 120.7(2) no
C6 C7 C8 120.9(2) no
C7 C8 C9 120.24(19) no
C8 C9 C10 120.4(2) no
C5 C10 C9 119.60(19) no
C5 C10 C11 119.53(17) no
C9 C10 C11 120.88(19) no
C10 C11 C12 120.61(18) no
C11 C12 C13 118.90(18) no
O1 C13 C12 113.06(16) no
O1 C13 C4 122.98(17) no
C4 C13 C12 123.96(18) no
C3 C14 C15 119.59(17) no
C3 C14 C19 121.37(18) no
C15 C14 C19 119.01(18) no
C14 C15 C16 120.1(2) no
C15 C16 C17 120.4(2) no
C16 C17 C18 119.7(2) no
C17 C18 C19 120.1(3) no
C14 C19 C18 120.8(2) no
N2 C20 C2 178.9(2) no
C2 C3 H3 107.00 no
C4 C3 H3 107.00 no
C14 C3 H3 107.00 no
C5 C6 H6 120.00 no
C7 C6 H6 120.00 no
C6 C7 H7 120.00 no
C8 C7 H7 120.00 no
C7 C8 H8 120.00 no
C9 C8 H8 120.00 no
C8 C9 H9 120.00 no
C10 C9 H9 120.00 no
C10 C11 H11 120.00 no
C12 C11 H11 120.00 no
C11 C12 H12 121.00 no
C13 C12 H12 121.00 no
C14 C15 H15 120.00 no
C16 C15 H15 120.00 no
C15 C16 H16 120.00 no
C17 C16 H16 120.00 no
C16 C17 H17 120.00 no
C18 C17 H17 120.00 no
C17 C18 H18 120.00 no
C19 C18 H18 120.00 no
C14 C19 H19 120.00 no
C18 C19 H19 120.00 no

loop_
_geom_bond_atom_site_label_1
_geom_bond_atom_site_label_2
_geom_bond_distance
_geom_bond_publ_flag
O1 C1 1.356(2) no
O1 C13 1.396(2) no
N1 C1 1.346(3) no
N2 C20 1.160(3) no
N1 H1N 0.90(3) no
N1 H2N 0.87(3) no
C1 C2 1.349(3) no
C2 C20 1.415(3) no
C2 C3 1.523(3) no
C3 C4 1.508(3) no
C3 C14 1.523(3) no
C4 C13 1.365(3) no
C4 C5 1.433(3) no
C5 C10 1.421(3) no
C5 C6 1.419(3) no
C6 C7 1.372(3) no
C7 C8 1.396(3) no
C8 C9 1.374(3) no
C9 C10 1.416(3) no
C10 C11 1.413(3) no
C11 C12 1.367(3) no
C12 C13 1.400(3) no
C14 C19 1.385(3) no
C14 C15 1.393(3) no
C15 C16 1.389(3) no
C16 C17 1.381(4) no
C17 C18 1.382(4) no
C18 C19 1.385(3) no
C3 H3 1.0000 no
C6 H6 0.9500 no
C7 H7 0.9500 no
C8 H8 0.9500 no
C9 H9 0.9500 no
C11 H11 0.9500 no
C12 H12 0.9500 no
C15 H15 0.9500 no
C16 H16 0.9500 no
C17 H17 0.9500 no
C18 H18 0.9500 no
C19 H19 0.9500 no

loop_
_geom_hbond_atom_site_label_D
_geom_hbond_atom_site_label_H
_geom_hbond_atom_site_label_A
_geom_hbond_site_symmetry_A
_geom_hbond_distance_DH
_geom_hbond_distance_HA
_geom_hbond_distance_DA
_geom_hbond_angle_DHA
_geom_hbond_publ_flag
N1 H1N N2 2_745 0.90(3) 2.16(2) 2.978(3) 150(2) yes
N1 H2N N2 1_545 0.87(3) 2.33(3) 3.138(3) 154(2) yes
C7 H7 Cg3 2_656 0.95 2.84 3.561(2) 133 yes
C12 H12 Cg2 2_746 0.95 2.68 3.446(2) 139 yes

loop_
_geom_torsion_atom_site_label_1
_geom_torsion_atom_site_label_2
_geom_torsion_atom_site_label_3
_geom_torsion_atom_site_label_4
_geom_torsion
_geom_torsion_publ_flag
C13 O1 C1 N1 165.54(17) no
C13 O1 C1 C2 -12.3(3) no
C1 O1 C13 C4 16.6(3) no
C1 O1 C13 C12 -162.72(17) no
O1 C1 C2 C3 -6.1(3) no
O1 C1 C2 C20 174.79(17) no
N1 C1 C2 C3 176.45(19) no
N1 C1 C2 C20 -2.6(3) no
C1 C2 C3 C4 18.5(3) no
C1 C2 C3 C14 -108.1(2) no
C20 C2 C3 C4 -162.42(17) no
C20 C2 C3 C14 71.0(2) no
C2 C3 C4 C5 164.30(17) no
C2 C3 C4 C13 -14.1(3) no
C14 C3 C4 C5 -70.8(2) no
C14 C3 C4 C13 110.8(2) no
C2 C3 C14 C15 -85.4(2) no
C2 C3 C14 C19 92.2(2) no
C4 C3 C14 C15 150.88(18) no
C4 C3 C14 C19 -31.5(3) no
C3 C4 C5 C6 3.1(3) no
C3 C4 C5 C10 -177.07(18) no
C13 C4 C5 C6 -178.44(19) no
C13 C4 C5 C10 1.4(3) no
C3 C4 C13 O1 -2.1(3) no
C3 C4 C13 C12 177.14(18) no
C5 C4 C13 O1 179.45(17) no
C5 C4 C13 C12 -1.3(3) no
C4 C5 C6 C7 -179.59(19) no
C10 C5 C6 C7 0.6(3) no
C4 C5 C10 C9 179.43(18) no
C4 C5 C10 C11 -0.4(3) no
C6 C5 C10 C9 -0.8(3) no
C6 C5 C10 C11 179.40(18) no
C5 C6 C7 C8 -0.1(3) no
C6 C7 C8 C9 -0.3(3) no
C7 C8 C9 C10 0.2(3) no
C8 C9 C10 C5 0.4(3) no
C8 C9 C10 C11 -179.78(19) no
C5 C10 C11 C12 -0.7(3) no
C9 C10 C11 C12 179.46(19) no
C10 C11 C12 C13 0.8(3) no
C11 C12 C13 O1 179.53(17) no
C11 C12 C13 C4 0.2(3) no
C3 C14 C15 C16 177.37(19) no
C19 C14 C15 C16 -0.3(3) no
C3 C14 C19 C18 -177.9(2) no
C15 C14 C19 C18 -0.3(3) no
C14 C15 C16 C17 0.7(3) no
C15 C16 C17 C18 -0.6(4) no
C16 C17 C18 C19 0.1(4) no
C17 C18 C19 C14 0.4(4) no
